data_4109364
loop_
_publ_author_name
'Hongjun Ren'
'Guillaume Dunet'
'Peter Mayer'
'Paul Knochel'

_publ_section_title
;
 Highly Diastereoselective Synthesis of Homoallylic Alcohols Bearing
 Adjacent Quaternary Centers Using Substituted Allylic Zinc Reagents
;
_journal_name_full 'Journal of the American Chemical Society'
_journal_page_first 5376
_journal_page_last 5377
_journal_paper_doi 10.1021/ja071380s
_journal_volume 129
_journal_year 2007
_chemical_formula_sum 'C26 H22 Cl4 O7 S2'
_chemical_formula_weight 652.36
_chemical_name_systematic
; 
 ? 
;
_space_group_IT_number 14
_symmetry_cell_setting monoclinic
_symmetry_space_group_name_Hall '-P 2yn'
_symmetry_space_group_name_H-M 'P 1 21/n 1'
_atom_sites_solution_hydrogens geom
_atom_sites_solution_primary direct
_atom_sites_solution_secondary difmap
_audit_creation_method SHELXL-97
_cell_angle_alpha 90.00
_cell_angle_beta 99.9183(15)
_cell_angle_gamma 90.00
_cell_formula_units_Z 4
_cell_length_a 11.8124(3)
_cell_length_b 15.5080(4)
_cell_length_c 15.4175(3)
_cell_measurement_temperature 200(2)
_cell_volume 2782.07(12)
_computing_structure_refinement 'SHELXL-97 (Sheldrick, 1997)'
_computing_structure_solution 'SHELXS-97 (Sheldrick, 1990)'
_diffrn_ambient_temperature 200(2)
_diffrn_measured_fraction_theta_full 0.995
_diffrn_measured_fraction_theta_max 0.995
_diffrn_radiation_monochromator graphite
_diffrn_radiation_source 'fine-focus sealed tube'
_diffrn_radiation_type MoK\a
_diffrn_radiation_wavelength 0.71073
_diffrn_reflns_av_R_equivalents 0.0207
_diffrn_reflns_av_sigmaI/netI 0.0311
_diffrn_reflns_limit_h_max 14
_diffrn_reflns_limit_h_min -14
_diffrn_reflns_limit_k_max 19
_diffrn_reflns_limit_k_min -19
_diffrn_reflns_limit_l_max 18
_diffrn_reflns_limit_l_min -19
_diffrn_reflns_number 10592
_diffrn_reflns_theta_full 26.03
_diffrn_reflns_theta_max 26.03
_diffrn_reflns_theta_min 3.16
_exptl_absorpt_coefficient_mu 0.621
_exptl_crystal_density_diffrn 1.557
_exptl_crystal_F_000 1336
_refine_diff_density_max 0.987
_refine_diff_density_min -0.552
_refine_diff_density_rms 0.067
_refine_ls_extinction_coef 0.0047(6)
_refine_ls_extinction_expression Fc^*^=kFc[1+0.001xFc^2^\l^3^/sin(2\q)]^-1/4^
_refine_ls_extinction_method SHELXL
_refine_ls_goodness_of_fit_ref 1.128
_refine_ls_hydrogen_treatment mixed
_refine_ls_matrix_type full
_refine_ls_number_parameters 358
_refine_ls_number_reflns 5449
_refine_ls_number_restraints 0
_refine_ls_restrained_S_all 1.128
_refine_ls_R_factor_all 0.0782
_refine_ls_R_factor_gt 0.0612
_refine_ls_shift/su_max 0.000
_refine_ls_shift/su_mean 0.000
_refine_ls_structure_factor_coef Fsqd
_refine_ls_weighting_details 'calc w=1/[\s^2^(Fo^2^)+(0.0401P)^2^+6.2155P] where P=(Fo^2^+2Fc^2^)/3'
_refine_ls_weighting_scheme calc
_refine_ls_wR_factor_gt 0.1420
_refine_ls_wR_factor_ref 0.1500
_reflns_number_gt 4294
_reflns_number_total 5449
_reflns_threshold_expression >2sigma(I)
_cod_data_source_file ja071380ssi20070302_065010.cif
_cod_data_source_block kn455
_cod_original_cell_volume 2782.07(11)
_cod_database_code 4109364

loop_
_symmetry_equiv_pos_as_xyz
'x, y, z'
'-x+1/2, y+1/2, -z+1/2'
'-x, -y, -z'
'x-1/2, -y-1/2, z-1/2'

loop_
_atom_site_label
_atom_site_type_symbol
_atom_site_fract_x
_atom_site_fract_y
_atom_site_fract_z
_atom_site_U_iso_or_equiv
_atom_site_adp_type
_atom_site_occupancy
_atom_site_symmetry_multiplicity
_atom_site_calc_flag
_atom_site_refinement_flags
Cl1 Cl 0.05402(10) 0.41253(8) 0.06988(7) 0.0553(3) Uani 1 1 d .
Cl2 Cl 0.27663(14) 0.44252(12) 0.46387(9) 0.0927(5) Uani 1 1 d .
Cl3 Cl -0.06486(12) -0.04325(9) 0.32296(10) 0.0785(5) Uani 1 1 d .
Cl4 Cl 0.35434(11) 0.20039(10) 0.41553(8) 0.0752(4) Uani 1 1 d .
S1 S -0.08794(9) 0.49831(7) 0.21201(7) 0.0434(3) Uani 1 1 d .
S2 S 0.00493(9) 0.08636(7) 0.17293(6) 0.0427(3) Uani 1 1 d .
O1 O -0.2276(3) 0.1700(2) 0.47016(19) 0.0531(8) Uani 1 1 d .
H1 H -0.303(6) 0.131(5) 0.437(5) 0.13(3) Uiso 1 1 d .
O2 O -0.1615(2) 0.41767(18) 0.17030(16) 0.0413(6) Uani 1 1 d .
O3 O -0.1263(3) 0.5238(2) 0.2908(2) 0.0564(8) Uani 1 1 d .
O4 O -0.0951(3) 0.55695(19) 0.1410(2) 0.0568(8) Uani 1 1 d .
O5 O -0.1220(2) 0.11093(17) 0.18324(17) 0.0407(6) Uani 1 1 d .
O6 O 0.0534(2) 0.1549(2) 0.13028(17) 0.0522(8) Uani 1 1 d .
O7 O -0.0071(3) 0.0024(2) 0.1357(2) 0.0653(9) Uani 1 1 d .
C1 C -0.2303(3) 0.2589(3) 0.4380(2) 0.0423(9) Uani 1 1 d .
C2 C -0.1356(3) 0.3042(3) 0.5011(2) 0.0480(10) Uani 1 1 d .
H2 H -0.1376 0.3659 0.4820 0.058 Uiso 1 1 calc R
C3 C -0.1578(4) 0.3048(3) 0.5949(3) 0.0568(12) Uani 1 1 d .
H3 H -0.2343 0.3141 0.6042 0.068 Uiso 1 1 calc R
C4 C -0.0771(4) 0.2931(3) 0.6643(3) 0.0543(11) Uani 1 1 d .
H4 H -0.0984 0.2947 0.7209 0.065 Uiso 1 1 calc R
C5 C 0.0464(4) 0.2776(3) 0.6587(3) 0.0605(13) Uani 1 1 d .
H5A H 0.0955 0.3125 0.7041 0.073 Uiso 1 1 calc R
H5B H 0.0650 0.2161 0.6712 0.073 Uiso 1 1 calc R
C6 C 0.0726(4) 0.2999(5) 0.5706(4) 0.090(2) Uani 1 1 d .
H6A H 0.0823 0.3632 0.5673 0.107 Uiso 1 1 calc R
H6B H 0.1465 0.2728 0.5639 0.107 Uiso 1 1 calc R
C7 C -0.0164(4) 0.2724(4) 0.4971(3) 0.0602(13) Uani 1 1 d .
H7A H -0.0178 0.2086 0.4955 0.072 Uiso 1 1 calc R
H7B H 0.0055 0.2926 0.4414 0.072 Uiso 1 1 calc R
C8 C -0.3504(3) 0.2924(3) 0.4345(3) 0.0503(11) Uani 1 1 d .
H8A H -0.4023 0.2632 0.3871 0.075 Uiso 1 1 calc R
H8B H -0.3518 0.3546 0.4232 0.075 Uiso 1 1 calc R
H8C H -0.3754 0.2812 0.4908 0.075 Uiso 1 1 calc R
C9 C -0.1994(3) 0.2604(3) 0.3453(2) 0.0384(9) Uani 1 1 d .
C10 C -0.1975(3) 0.3391(3) 0.3015(2) 0.0391(9) Uani 1 1 d .
H10 H -0.2191 0.3909 0.3272 0.047 Uiso 1 1 calc R
C11 C -0.1635(3) 0.3405(3) 0.2194(2) 0.0362(8) Uani 1 1 d .
C12 C -0.1354(3) 0.2664(3) 0.1779(2) 0.0365(8) Uani 1 1 d .
H12 H -0.1133 0.2679 0.1215 0.044 Uiso 1 1 calc R
C13 C -0.1416(3) 0.1905(2) 0.2227(2) 0.0348(8) Uani 1 1 d .
C14 C -0.1717(3) 0.1857(3) 0.3054(2) 0.0387(9) Uani 1 1 d .
H14 H -0.1732 0.1317 0.3343 0.046 Uiso 1 1 calc R
C15 C 0.0525(3) 0.4570(2) 0.2411(2) 0.0372(8) Uani 1 1 d .
C16 C 0.1132(3) 0.4206(3) 0.1798(3) 0.0407(9) Uani 1 1 d .
C17 C 0.2228(4) 0.3901(3) 0.2069(3) 0.0503(10) Uani 1 1 d .
H17 H 0.2638 0.3647 0.1655 0.060 Uiso 1 1 calc R
C18 C 0.2729(4) 0.3963(3) 0.2940(3) 0.0595(12) Uani 1 1 d .
H18 H 0.3489 0.3756 0.3126 0.071 Uiso 1 1 calc R
C19 C 0.2134(4) 0.4326(3) 0.3548(3) 0.0563(12) Uani 1 1 d .
C20 C 0.1029(4) 0.4630(3) 0.3289(3) 0.0464(10) Uani 1 1 d .
H20 H 0.0620 0.4877 0.3706 0.056 Uiso 1 1 calc R
C21 C 0.0797(3) 0.0821(3) 0.2828(2) 0.0374(8) Uani 1 1 d .
C22 C 0.0527(4) 0.0239(3) 0.3449(3) 0.0451(9) Uani 1 1 d .
C23 C 0.1210(4) 0.0190(3) 0.4280(3) 0.0476(10) Uani 1 1 d .
H23 H 0.1034 -0.0215 0.4700 0.057 Uiso 1 1 calc R
C24 C 0.2134(4) 0.0726(3) 0.4490(3) 0.0476(10) Uani 1 1 d .
H24 H 0.2604 0.0692 0.5054 0.057 Uiso 1 1 calc R
C25 C 0.2386(3) 0.1321(3) 0.3880(3) 0.0439(9) Uani 1 1 d .
C26 C 0.1722(3) 0.1369(3) 0.3051(2) 0.0406(9) Uani 1 1 d .
H26 H 0.1901 0.1777 0.2636 0.049 Uiso 1 1 calc R

loop_
_atom_site_aniso_label
_atom_site_aniso_U_11
_atom_site_aniso_U_22
_atom_site_aniso_U_33
_atom_site_aniso_U_23
_atom_site_aniso_U_13
_atom_site_aniso_U_12
Cl1 0.0591(7) 0.0685(7) 0.0399(5) -0.0042(5) 0.0135(5) 0.0074(5)
Cl2 0.0796(10) 0.1267(14) 0.0583(8) 0.0122(8) -0.0258(7) -0.0218(9)
Cl3 0.0764(9) 0.0647(8) 0.0859(9) 0.0214(7) -0.0102(7) -0.0327(7)
Cl4 0.0622(8) 0.0946(10) 0.0592(7) 0.0181(7) -0.0167(6) -0.0337(7)
S1 0.0482(6) 0.0398(5) 0.0418(5) 0.0003(4) 0.0068(4) 0.0099(4)
S2 0.0405(5) 0.0541(6) 0.0319(5) -0.0045(4) 0.0015(4) 0.0055(4)
O1 0.0610(19) 0.0524(18) 0.0467(16) 0.0070(14) 0.0111(14) -0.0087(15)
O2 0.0388(14) 0.0481(16) 0.0348(13) 0.0010(12) 0.0002(11) 0.0047(12)
O3 0.0612(19) 0.0543(19) 0.0563(18) -0.0156(15) 0.0180(15) 0.0072(15)
O4 0.069(2) 0.0415(17) 0.0603(19) 0.0145(14) 0.0110(16) 0.0172(15)
O5 0.0361(14) 0.0452(15) 0.0392(14) -0.0084(12) 0.0015(11) -0.0018(12)
O6 0.0430(16) 0.081(2) 0.0338(14) 0.0119(14) 0.0092(12) 0.0064(15)
O7 0.070(2) 0.064(2) 0.0558(19) -0.0272(16) -0.0062(16) 0.0139(17)
C1 0.036(2) 0.059(3) 0.0329(19) 0.0010(18) 0.0077(15) -0.0042(18)
C2 0.035(2) 0.076(3) 0.0328(19) -0.002(2) 0.0057(16) -0.001(2)
C3 0.046(2) 0.090(4) 0.035(2) -0.004(2) 0.0103(18) -0.010(2)
C4 0.065(3) 0.063(3) 0.034(2) 0.001(2) 0.0032(19) -0.015(2)
C5 0.064(3) 0.053(3) 0.054(3) -0.001(2) -0.018(2) -0.001(2)
C6 0.045(3) 0.155(6) 0.064(3) -0.010(4) -0.005(2) 0.007(3)
C7 0.034(2) 0.096(4) 0.049(2) -0.018(3) 0.0050(18) -0.001(2)
C8 0.033(2) 0.080(3) 0.039(2) 0.004(2) 0.0085(17) 0.002(2)
C9 0.0258(18) 0.058(2) 0.0310(18) 0.0003(17) 0.0024(14) -0.0061(17)
C10 0.0269(18) 0.057(2) 0.0325(18) -0.0077(17) 0.0031(14) 0.0017(17)
C11 0.0295(18) 0.048(2) 0.0287(17) 0.0023(16) -0.0004(14) -0.0009(16)
C12 0.0279(18) 0.054(2) 0.0268(17) -0.0040(16) 0.0020(14) 0.0014(16)
C13 0.0263(17) 0.046(2) 0.0305(18) -0.0025(16) -0.0007(14) -0.0023(15)
C14 0.0311(19) 0.050(2) 0.0341(19) 0.0023(17) 0.0014(15) -0.0054(16)
C15 0.040(2) 0.0308(19) 0.040(2) 0.0030(16) 0.0035(16) -0.0013(16)
C16 0.042(2) 0.038(2) 0.042(2) 0.0054(17) 0.0072(17) -0.0017(17)
C17 0.041(2) 0.047(2) 0.064(3) 0.006(2) 0.012(2) -0.0019(18)
C18 0.040(2) 0.059(3) 0.076(3) 0.013(3) 0.000(2) -0.003(2)
C19 0.050(3) 0.063(3) 0.048(2) 0.014(2) -0.012(2) -0.016(2)
C20 0.053(2) 0.045(2) 0.040(2) 0.0030(18) 0.0027(18) -0.0094(19)
C21 0.0368(19) 0.042(2) 0.0323(18) -0.0006(16) 0.0027(15) 0.0052(17)
C22 0.044(2) 0.040(2) 0.050(2) 0.0024(18) 0.0030(18) -0.0056(18)
C23 0.051(2) 0.049(3) 0.041(2) 0.0125(19) 0.0036(18) 0.001(2)
C24 0.047(2) 0.061(3) 0.033(2) 0.0062(19) 0.0012(17) 0.007(2)
C25 0.040(2) 0.051(2) 0.038(2) 0.0026(18) -0.0001(16) -0.0020(18)
C26 0.038(2) 0.049(2) 0.0344(19) 0.0070(17) 0.0051(15) 0.0001(17)

loop_
_atom_type_symbol
_atom_type_description
_atom_type_scat_dispersion_real
_atom_type_scat_dispersion_imag
_atom_type_scat_source
C C 0.0033 0.0016 'International Tables Vol C Tables 4.2.6.8 and 6.1.1.4'
H H 0.0000 0.0000 'International Tables Vol C Tables 4.2.6.8 and 6.1.1.4'
O O 0.0106 0.0060 'International Tables Vol C Tables 4.2.6.8 and 6.1.1.4'
S S 0.1246 0.1234 'International Tables Vol C Tables 4.2.6.8 and 6.1.1.4'
Cl Cl 0.1484 0.1585 'International Tables Vol C Tables 4.2.6.8 and 6.1.1.4'

loop_
_geom_angle_atom_site_label_1
_geom_angle_atom_site_label_2
_geom_angle_atom_site_label_3
_geom_angle
O4 S1 O3 119.75(19)
O4 S1 O2 103.67(18)
O3 S1 O2 109.30(18)
O4 S1 C15 111.03(19)
O3 S1 C15 107.95(19)
O2 S1 C15 103.96(16)
O7 S2 O6 121.2(2)
O7 S2 O5 103.35(18)
O6 S2 O5 109.34(17)
O7 S2 C21 110.57(19)
O6 S2 C21 107.24(18)
O5 S2 C21 103.75(16)
C1 O1 H1 112(4)
C11 O2 S1 120.3(2)
C13 O5 S2 118.8(2)
O1 C1 C8 107.6(3)
O1 C1 C2 104.4(3)
C8 C1 C2 116.7(4)
O1 C1 C9 109.5(3)
C8 C1 C9 109.6(3)
C2 C1 C9 108.8(3)
C7 C2 C3 111.0(4)
C7 C2 C1 114.4(4)
C3 C2 C1 112.6(3)
C7 C2 H2 106.1
C3 C2 H2 106.1
C1 C2 H2 106.1
C4 C3 C2 123.7(4)
C4 C3 H3 118.2
C2 C3 H3 118.2
C3 C4 C5 123.5(4)
C3 C4 H4 118.2
C5 C4 H4 118.2
C6 C5 C4 112.0(4)
C6 C5 H5A 109.2
C4 C5 H5A 109.2
C6 C5 H5B 109.2
C4 C5 H5B 109.2
H5A C5 H5B 107.9
C7 C6 C5 113.7(5)
C7 C6 H6A 108.8
C5 C6 H6A 108.8
C7 C6 H6B 108.8
C5 C6 H6B 108.8
H6A C6 H6B 107.7
C6 C7 C2 115.1(4)
C6 C7 H7A 108.5
C2 C7 H7A 108.5
C6 C7 H7B 108.5
C2 C7 H7B 108.5
H7A C7 H7B 107.5
C1 C8 H8A 109.5
C1 C8 H8B 109.5
H8A C8 H8B 109.5
C1 C8 H8C 109.5
H8A C8 H8C 109.5
H8B C8 H8C 109.5
C14 C9 C10 119.5(3)
C14 C9 C1 121.1(4)
C10 C9 C1 119.3(4)
C11 C10 C9 119.0(4)
C11 C10 H10 120.5
C9 C10 H10 120.5
C12 C11 C10 122.6(4)
C12 C11 O2 115.3(3)
C10 C11 O2 122.1(3)
C13 C12 C11 116.2(3)
C13 C12 H12 121.9
C11 C12 H12 121.9
C12 C13 C14 123.7(4)
C12 C13 O5 120.3(3)
C14 C13 O5 115.9(3)
C9 C14 C13 119.1(4)
C9 C14 H14 120.5
C13 C14 H14 120.5
C20 C15 C16 120.2(4)
C20 C15 S1 116.8(3)
C16 C15 S1 123.0(3)
C17 C16 C15 120.0(4)
C17 C16 Cl1 118.3(3)
C15 C16 Cl1 121.7(3)
C16 C17 C18 119.7(4)
C16 C17 H17 120.1
C18 C17 H17 120.1
C17 C18 C19 120.5(4)
C17 C18 H18 119.7
C19 C18 H18 119.7
C20 C19 C18 120.4(4)
C20 C19 Cl2 118.8(4)
C18 C19 Cl2 120.7(4)
C19 C20 C15 119.1(4)
C19 C20 H20 120.4
C15 C20 H20 120.4
C26 C21 C22 119.6(3)
C26 C21 S2 117.2(3)
C22 C21 S2 123.2(3)
C21 C22 C23 120.2(4)
C21 C22 Cl3 121.9(3)
C23 C22 Cl3 117.8(3)
C24 C23 C22 119.8(4)
C24 C23 H23 120.1
C22 C23 H23 120.1
C23 C24 C25 120.1(4)
C23 C24 H24 120.0
C25 C24 H24 120.0
C26 C25 C24 120.6(4)
C26 C25 Cl4 119.7(3)
C24 C25 Cl4 119.7(3)
C21 C26 C25 119.7(4)
C21 C26 H26 120.1
C25 C26 H26 120.1

loop_
_geom_bond_atom_site_label_1
_geom_bond_atom_site_label_2
_geom_bond_distance
Cl1 C16 1.723(4)
Cl2 C19 1.725(4)
Cl3 C22 1.723(4)
Cl4 C25 1.724(4)
S1 O4 1.415(3)
S1 O3 1.423(3)
S1 O2 1.594(3)
S1 C15 1.762(4)
S2 O7 1.421(3)
S2 O6 1.421(3)
S2 O5 1.582(3)
S2 C21 1.772(4)
O1 C1 1.463(5)
O1 H1 1.13(8)
O2 C11 1.419(5)
O5 C13 1.412(4)
C1 C8 1.503(5)
C1 C2 1.521(5)
C1 C9 1.535(5)
C2 C7 1.504(6)
C2 C3 1.513(5)
C2 H2 1.0000
C3 C4 1.318(6)
C3 H3 0.9500
C4 C5 1.496(7)
C4 H4 0.9500
C5 C6 1.485(7)
C5 H5A 0.9900
C5 H5B 0.9900
C6 C7 1.470(6)
C6 H6A 0.9900
C6 H6B 0.9900
C7 H7A 0.9900
C7 H7B 0.9900
C8 H8A 0.9800
C8 H8B 0.9800
C8 H8C 0.9800
C9 C14 1.377(6)
C9 C10 1.398(6)
C10 C11 1.392(5)
C10 H10 0.9500
C11 C12 1.383(5)
C12 C13 1.373(5)
C12 H12 0.9500
C13 C14 1.383(5)
C14 H14 0.9500
C15 C20 1.385(5)
C15 C16 1.399(5)
C16 C17 1.374(6)
C17 C18 1.374(6)
C17 H17 0.9500
C18 C19 1.385(7)
C18 H18 0.9500
C19 C20 1.380(6)
C20 H20 0.9500
C21 C26 1.380(5)
C21 C22 1.391(6)
C22 C23 1.394(6)
C23 C24 1.366(6)
C23 H23 0.9500
C24 C25 1.385(6)
C24 H24 0.9500
C25 C26 1.382(5)
C26 H26 0.9500

loop_
_geom_hbond_atom_site_label_D
_geom_hbond_atom_site_label_H
_geom_hbond_atom_site_label_A
_geom_hbond_distance_DH
_geom_hbond_distance_HA
_geom_hbond_distance_DA
_geom_hbond_angle_DHA
_geom_hbond_site_symmetry_A
O1 H1 O4 1.13(8) 1.93(8) 3.027(4) 165(6) 2_445

loop_
_geom_torsion_atom_site_label_1
_geom_torsion_atom_site_label_2
_geom_torsion_atom_site_label_3
_geom_torsion_atom_site_label_4
_geom_torsion
O4 S1 O2 C11 172.6(3)
O3 S1 O2 C11 -58.6(3)
C15 S1 O2 C11 56.4(3)
O7 S2 O5 C13 177.2(3)
O6 S2 O5 C13 -52.4(3)
C21 S2 O5 C13 61.8(3)
O1 C1 C2 C7 65.6(4)
C8 C1 C2 C7 -175.8(4)
C9 C1 C2 C7 -51.2(5)
O1 C1 C2 C3 -62.3(5)
C8 C1 C2 C3 56.3(5)
C9 C1 C2 C3 -179.1(4)
C7 C2 C3 C4 10.7(7)
C1 C2 C3 C4 140.4(5)
C2 C3 C4 C5 -0.2(8)
C3 C4 C5 C6 15.4(7)
C4 C5 C6 C7 -41.6(7)
C5 C6 C7 C2 55.1(8)
C3 C2 C7 C6 -37.5(7)
C1 C2 C7 C6 -166.2(5)
O1 C1 C9 C14 -1.6(5)
C8 C1 C9 C14 -119.5(4)
C2 C1 C9 C14 111.9(4)
O1 C1 C9 C10 179.5(3)
C8 C1 C9 C10 61.7(5)
C2 C1 C9 C10 -66.9(5)
C14 C9 C10 C11 -2.3(5)
C1 C9 C10 C11 176.6(3)
C9 C10 C11 C12 2.5(5)
C9 C10 C11 O2 178.8(3)
S1 O2 C11 C12 -126.6(3)
S1 O2 C11 C10 56.9(4)
C10 C11 C12 C13 -0.8(5)
O2 C11 C12 C13 -177.3(3)
C11 C12 C13 C14 -1.1(5)
C11 C12 C13 O5 175.8(3)
S2 O5 C13 C12 73.0(4)
S2 O5 C13 C14 -109.9(3)
C10 C9 C14 C13 0.5(5)
C1 C9 C14 C13 -178.4(3)
C12 C13 C14 C9 1.3(5)
O5 C13 C14 C9 -175.7(3)
O4 S1 C15 C20 127.7(3)
O3 S1 C15 C20 -5.4(4)
O2 S1 C15 C20 -121.4(3)
O4 S1 C15 C16 -51.3(4)
O3 S1 C15 C16 175.6(3)
O2 S1 C15 C16 59.6(4)
C20 C15 C16 C17 0.6(6)
S1 C15 C16 C17 179.6(3)
C20 C15 C16 Cl1 -179.6(3)
S1 C15 C16 Cl1 -0.6(5)
C15 C16 C17 C18 -0.8(6)
Cl1 C16 C17 C18 179.4(3)
C16 C17 C18 C19 0.5(7)
C17 C18 C19 C20 0.1(7)
C17 C18 C19 Cl2 -178.8(4)
C18 C19 C20 C15 -0.3(6)
Cl2 C19 C20 C15 178.6(3)
C16 C15 C20 C19 -0.1(6)
S1 C15 C20 C19 -179.1(3)
O7 S2 C21 C26 129.0(3)
O6 S2 C21 C26 -5.1(4)
O5 S2 C21 C26 -120.8(3)
O7 S2 C21 C22 -47.7(4)
O6 S2 C21 C22 178.1(3)
O5 S2 C21 C22 62.5(4)
C26 C21 C22 C23 -2.1(6)
S2 C21 C22 C23 174.5(3)
C26 C21 C22 Cl3 177.4(3)
S2 C21 C22 Cl3 -6.0(5)
C21 C22 C23 C24 1.2(7)
Cl3 C22 C23 C24 -178.4(3)
C22 C23 C24 C25 0.4(7)
C23 C24 C25 C26 -1.1(7)
C23 C24 C25 Cl4 179.2(3)
C22 C21 C26 C25 1.5(6)
S2 C21 C26 C25 -175.4(3)
C24 C25 C26 C21 0.1(6)
Cl4 C25 C26 C21 179.9(3)
